data_7715039
loop_
_publ_author_name
'Bairagi, Subhash'
'Giri, Soumen'
'Patel, Deepak Kumar'
'Luong, Diana'
'Fokwa, Boniface P. T.'
'Ghosh, Sundargopal'

_publ_section_title
;
 Hetero-trimetallic complexes comprising bridging boryl and borylene
 ligands: an experimental and theoretical study.
;
_journal_issue 7
_journal_name_full 'Dalton transactions (Cambridge, England : 2003)'
_journal_page_first 3191
_journal_page_last 3205
_journal_paper_doi 10.1039/d3dt03907b
_journal_volume 53
_journal_year 2024
_chemical_formula_moiety 'C25 H34 B2 Cr O4 Ru2 S2'
_chemical_formula_sum 'C25 H34 B2 Cr O4 Ru2 S2'
_chemical_formula_weight 738.40
_space_group_crystal_system monoclinic
_space_group_IT_number 14
_space_group_name_Hall '-P 2yn'
_space_group_name_H-M_alt 'P 1 21/n 1'
_atom_sites_solution_hydrogens mixed
_audit_creation_method SHELXL-2019/3
_audit_update_record
;
2023-08-14 deposited with the CCDC.	2024-01-15 downloaded from the CCDC.
;
_cell_angle_alpha 90
_cell_angle_beta 96.800(3)
_cell_angle_gamma 90
_cell_formula_units_Z 4
_cell_length_a 8.5920(6)
_cell_length_b 18.6905(14)
_cell_length_c 17.8208(15)
_cell_measurement_reflns_used 9451
_cell_measurement_temperature 298(2)
_cell_measurement_theta_max 25.64
_cell_measurement_theta_min 2.98
_cell_volume 2841.7(4)
_computing_cell_refinement 'APEX4 V8.40B (Bruker, 2021)'
_computing_data_collection 'APEX4 (Bruker, v2021.4-0)'
_computing_data_reduction 'SAINT/XPREP (Bruker, 2021)'
_computing_publication_material 'SHELXL-2019/3 (Sheldrick, 2019)'
_computing_structure_refinement 'SHELXL-2019/3 (Sheldrick, 2019)'
_computing_structure_solution 'SHELXT-2018/2 (Sheldrick, 2018)'
_diffrn_ambient_temperature 298(2)
_diffrn_measured_fraction_theta_full 0.998
_diffrn_measured_fraction_theta_max 0.998
_diffrn_measurement_device_type 'Bruker D8 VENTURE diffractometer with PHOTON II detector'
_diffrn_measurement_method '\w and \f scan'
_diffrn_radiation_source 'fine-focus sealed tube'
_diffrn_radiation_type MoK\a
_diffrn_radiation_wavelength 0.71073
_diffrn_reflns_av_R_equivalents 0.0463
_diffrn_reflns_av_unetI/netI 0.0142
_diffrn_reflns_Laue_measured_fraction_full 0.998
_diffrn_reflns_Laue_measured_fraction_max 0.998
_diffrn_reflns_limit_h_max 10
_diffrn_reflns_limit_h_min -10
_diffrn_reflns_limit_k_max 22
_diffrn_reflns_limit_k_min -22
_diffrn_reflns_limit_l_max 21
_diffrn_reflns_limit_l_min -21
_diffrn_reflns_number 99775
_diffrn_reflns_point_group_measured_fraction_full 0.998
_diffrn_reflns_point_group_measured_fraction_max 0.998
_diffrn_reflns_theta_full 24.999
_diffrn_reflns_theta_max 24.999
_diffrn_reflns_theta_min 2.547
_exptl_absorpt_coefficient_mu 1.601
_exptl_absorpt_correction_T_max 0.7450
_exptl_absorpt_correction_T_min 0.6293
_exptl_absorpt_correction_type multi-scan
_exptl_absorpt_process_details 'SADABS (Bruker, 2016)'
_exptl_crystal_colour brown
_exptl_crystal_density_diffrn 1.726
_exptl_crystal_description plate
_exptl_crystal_F_000 1480
_exptl_crystal_size_max 0.376
_exptl_crystal_size_mid 0.137
_exptl_crystal_size_min 0.060
_refine_diff_density_max 2.450
_refine_diff_density_min -0.950
_refine_diff_density_rms 0.113
_refine_ls_extinction_method none
_refine_ls_goodness_of_fit_ref 1.175
_refine_ls_hydrogen_treatment mixed
_refine_ls_matrix_type full
_refine_ls_number_parameters 333
_refine_ls_number_reflns 4999
_refine_ls_number_restraints 2
_refine_ls_restrained_S_all 1.175
_refine_ls_R_factor_all 0.0530
_refine_ls_R_factor_gt 0.0467
_refine_ls_shift/su_max 0.001
_refine_ls_shift/su_mean 0.000
_refine_ls_structure_factor_coef Fsqd
_refine_ls_weighting_details 'w=1/[\s^2^(Fo^2^)+(0.0182P)^2^+20.1302P] where P=(Fo^2^+2Fc^2^)/3'
_refine_ls_weighting_scheme calc
_refine_ls_wR_factor_gt 0.1023
_refine_ls_wR_factor_ref 0.1079
_reflns_Friedel_coverage 0.000
_reflns_number_gt 4521
_reflns_number_total 4999
_reflns_threshold_expression 'I > 2\s(I)'
_cod_data_source_file d3dt03907b2.cif
_cod_data_source_block shelx
_cod_depositor_comments 'Adding full bibliography for 7715036--7715041.cif.'
_cod_original_sg_symbol_H-M 'P 21/n'
_cod_database_code 7715039
_shelx_shelxl_version_number 2019/3
_shelx_space_group_comment
;
The symmetry employed for this shelxl refinement is uniquely defined
by the following loop, which should always be used as a source of
symmetry information in preference to the above space-group names.
They are only intended as comments.
;
_shelx_estimated_absorpt_t_min 0.584
_shelx_estimated_absorpt_t_max 0.910

loop_
_space_group_symop_operation_xyz
'x, y, z'
'-x+1/2, y+1/2, -z+1/2'
'-x, -y, -z'
'x-1/2, -y-1/2, z-1/2'

loop_
_atom_site_label
_atom_site_type_symbol
_atom_site_fract_x
_atom_site_fract_y
_atom_site_fract_z
_atom_site_U_iso_or_equiv
_atom_site_adp_type
_atom_site_occupancy
_atom_site_site_symmetry_order
_atom_site_calc_flag
_atom_site_refinement_flags_posn
_atom_site_refinement_flags_adp
_atom_site_refinement_flags_occupancy
_atom_site_disorder_assembly
_atom_site_disorder_group
Cr1 Cr 0.49979(12) 0.24663(5) 0.24192(6) 0.0359(2) Uani 1 1 d . . . . .
Ru1 Ru 0.57830(6) 0.37136(3) 0.32488(3) 0.03176(14) Uani 1 1 d . . . . .
Ru2 Ru 0.62484(5) 0.36290(2) 0.17286(3) 0.02802(13) Uani 1 1 d . . . . .
C1 C 0.5612(12) 0.4862(4) 0.3666(5) 0.066(2) Uani 1 1 d . . . . .
C2 C 0.4094(11) 0.4548(5) 0.3610(5) 0.067(2) Uani 1 1 d . . . . .
C3 C 0.2583(14) 0.4849(7) 0.3209(7) 0.127(5) Uani 1 1 d . . . . .
H3A H 0.281481 0.524896 0.290336 0.190 Uiso 1 1 calc R U . . .
H3B H 0.205421 0.448614 0.289423 0.190 Uiso 1 1 calc R U . . .
H3C H 0.192197 0.500293 0.357665 0.190 Uiso 1 1 calc R U . . .
C4 C 0.4159(10) 0.3958(4) 0.4103(5) 0.062(2) Uani 1 1 d . . . . .
C5 C 0.5663(12) 0.3916(5) 0.4482(4) 0.066(2) Uani 1 1 d . . . . .
C6 C 0.6574(10) 0.4458(5) 0.4206(5) 0.069(3) Uani 1 1 d . . . . .
C7 C 0.8261(13) 0.4630(8) 0.4500(7) 0.130(6) Uani 1 1 d . . . . .
H7A H 0.861964 0.502205 0.421741 0.195 Uiso 1 1 calc R U . . .
H7B H 0.832618 0.475959 0.502427 0.195 Uiso 1 1 calc R U . . .
H7C H 0.890598 0.421845 0.444524 0.195 Uiso 1 1 calc R U . . .
C8 C 0.6199(19) 0.3444(7) 0.5156(5) 0.129(5) Uani 1 1 d . . . . .
H8A H 0.729650 0.351965 0.530743 0.194 Uiso 1 1 calc R U . . .
H8B H 0.561805 0.356210 0.556684 0.194 Uiso 1 1 calc R U . . .
H8C H 0.602257 0.295124 0.501906 0.194 Uiso 1 1 calc R U . . .
C9 C 0.2765(14) 0.3522(6) 0.4277(7) 0.120(5) Uani 1 1 d . . . . .
H9A H 0.186269 0.365162 0.393352 0.180 Uiso 1 1 calc R U . . .
H9B H 0.298470 0.302256 0.422126 0.180 Uiso 1 1 calc R U . . .
H9C H 0.256248 0.361517 0.478596 0.180 Uiso 1 1 calc R U . . .
C10 C 0.6029(19) 0.5567(5) 0.3338(7) 0.133(6) Uani 1 1 d . . . . .
H10A H 0.517271 0.572957 0.298449 0.200 Uiso 1 1 calc R U . . .
H10B H 0.623535 0.591213 0.373681 0.200 Uiso 1 1 calc R U . . .
H10C H 0.694623 0.551016 0.308436 0.200 Uiso 1 1 calc R U . . .
C11 C 0.7381(8) 0.3956(4) 0.0727(4) 0.0469(17) Uani 1 1 d . . . . .
C12 C 0.5865(8) 0.3674(4) 0.0463(4) 0.0466(16) Uani 1 1 d . . . . .
C13 C 0.4740(8) 0.4124(4) 0.0731(4) 0.0505(18) Uani 1 1 d . . . . .
C14 C 0.5521(10) 0.4683(4) 0.1140(4) 0.0530(19) Uani 1 1 d . . . . .
C15 C 0.7170(9) 0.4579(4) 0.1148(4) 0.0519(18) Uani 1 1 d . . . . .
C16 C 0.8463(13) 0.5070(5) 0.1482(6) 0.095(4) Uani 1 1 d . . . . .
H16A H 0.802066 0.545578 0.174271 0.142 Uiso 1 1 calc R U . . .
H16B H 0.918402 0.480689 0.183148 0.142 Uiso 1 1 calc R U . . .
H16C H 0.900608 0.525947 0.108560 0.142 Uiso 1 1 calc R U . . .
C17 C 0.4746(16) 0.5338(5) 0.1401(6) 0.109(4) Uani 1 1 d . . . . .
H17A H 0.552071 0.564302 0.166918 0.164 Uiso 1 1 calc R U . . .
H17B H 0.423153 0.558925 0.097128 0.164 Uiso 1 1 calc R U . . .
H17C H 0.398742 0.520273 0.172926 0.164 Uiso 1 1 calc R U . . .
C18 C 0.3011(9) 0.4075(7) 0.0500(5) 0.093(4) Uani 1 1 d . . . . .
H18A H 0.277727 0.363858 0.022492 0.140 Uiso 1 1 calc R U . . .
H18B H 0.247127 0.407874 0.094181 0.140 Uiso 1 1 calc R U . . .
H18C H 0.267466 0.447537 0.018444 0.140 Uiso 1 1 calc R U . . .
C19 C 0.5523(13) 0.3058(5) -0.0076(5) 0.086(3) Uani 1 1 d . . . . .
H19A H 0.648961 0.283727 -0.017072 0.129 Uiso 1 1 calc R U . . .
H19B H 0.488008 0.271357 0.014147 0.129 Uiso 1 1 calc R U . . .
H19C H 0.498171 0.323118 -0.054322 0.129 Uiso 1 1 calc R U . . .
C20 C 0.8922(10) 0.3680(6) 0.0517(6) 0.091(3) Uani 1 1 d . . . . .
H20A H 0.874545 0.324704 0.022975 0.137 Uiso 1 1 calc R U . . .
H20B H 0.938314 0.403244 0.022013 0.137 Uiso 1 1 calc R U . . .
H20C H 0.961682 0.358420 0.096854 0.137 Uiso 1 1 calc R U . . .
C21 C 0.6728(8) 0.2635(4) 0.1578(4) 0.0440(15) Uani 1 1 d . . . . .
C22 C 0.3027(9) 0.2606(4) 0.1927(5) 0.0566(19) Uani 1 1 d . . . . .
C23 C 0.4906(9) 0.1636(5) 0.1855(5) 0.068(2) Uani 1 1 d . . . . .
C24 C 0.3861(12) 0.1999(5) 0.3070(5) 0.077(3) Uani 1 1 d . . . . .
O1 O 0.7418(7) 0.2230(3) 0.1243(3) 0.0701(16) Uani 1 1 d . . . . .
O2 O 0.1749(7) 0.2604(4) 0.1627(5) 0.095(2) Uani 1 1 d . . . . .
O3 O 0.4847(9) 0.1122(4) 0.1502(5) 0.119(3) Uani 1 1 d . . . . .
O4 O 0.3005(12) 0.1703(5) 0.3427(4) 0.137(4) Uani 1 1 d . . . . .
S1 S 0.81220(17) 0.36521(9) 0.27687(9) 0.0392(4) Uani 1 1 d . . . . .
B1 B 0.4168(8) 0.3560(4) 0.2293(4) 0.0342(15) Uani 1 1 d D . . . .
S2 S 0.7495(3) 0.20886(11) 0.31188(14) 0.0680(6) Uani 1 1 d . . . . .
C25 C 0.8932(8) 0.2746(4) 0.2929(5) 0.059(2) Uani 1 1 d . . . . .
H25A H 0.940699 0.259865 0.248608 0.071 Uiso 1 1 calc R U . . .
H25B H 0.975243 0.275972 0.335239 0.071 Uiso 1 1 calc R U . . .
B2 B 0.6066(12) 0.2668(5) 0.3592(5) 0.057(2) Uani 1 1 d D . . . .
H2 H 0.623(9) 0.243(4) 0.416(2) 0.069 Uiso 1 1 d D U . . .
H1 H 0.299(4) 0.378(4) 0.214(4) 0.06(2) Uiso 1 1 d D . . . .

loop_
_atom_site_aniso_label
_atom_site_aniso_U_11
_atom_site_aniso_U_22
_atom_site_aniso_U_33
_atom_site_aniso_U_23
_atom_site_aniso_U_13
_atom_site_aniso_U_12
Cr1 0.0427(6) 0.0288(5) 0.0357(5) 0.0000(4) 0.0028(4) -0.0068(4)
Ru1 0.0376(3) 0.0295(3) 0.0280(2) -0.00132(19) 0.00336(19) -0.0054(2)
Ru2 0.0274(2) 0.0284(2) 0.0282(2) 0.00285(18) 0.00318(18) 0.00222(18)
C1 0.108(7) 0.037(4) 0.060(5) -0.020(4) 0.039(5) -0.020(4)
C2 0.075(6) 0.067(5) 0.060(5) -0.028(4) 0.011(4) 0.021(5)
C3 0.108(9) 0.147(12) 0.122(10) -0.051(9) -0.001(8) 0.075(9)
C4 0.076(6) 0.058(5) 0.059(5) -0.020(4) 0.036(4) -0.017(4)
C5 0.099(7) 0.062(5) 0.038(4) -0.015(4) 0.009(4) -0.004(5)
C6 0.060(5) 0.086(6) 0.060(5) -0.043(5) 0.010(4) -0.020(5)
C7 0.081(7) 0.187(14) 0.120(10) -0.097(10) 0.004(7) -0.045(8)
C8 0.236(17) 0.109(9) 0.041(5) 0.004(6) 0.005(7) 0.028(10)
C9 0.113(9) 0.111(9) 0.155(11) -0.057(8) 0.095(9) -0.061(7)
C10 0.241(17) 0.057(6) 0.119(10) -0.024(6) 0.095(11) -0.049(8)
C11 0.043(4) 0.061(4) 0.039(4) 0.016(3) 0.013(3) -0.001(3)
C12 0.054(4) 0.056(4) 0.029(3) 0.004(3) -0.001(3) -0.005(3)
C13 0.041(4) 0.064(5) 0.046(4) 0.028(4) 0.001(3) 0.003(3)
C14 0.081(5) 0.041(4) 0.041(4) 0.017(3) 0.020(4) 0.019(4)
C15 0.070(5) 0.047(4) 0.038(4) 0.014(3) -0.001(3) -0.015(4)
C16 0.122(9) 0.076(6) 0.079(7) 0.021(5) -0.015(6) -0.054(6)
C17 0.179(12) 0.065(6) 0.091(8) 0.029(6) 0.043(8) 0.065(7)
C18 0.040(4) 0.155(10) 0.080(6) 0.058(7) -0.011(4) -0.006(5)
C19 0.131(9) 0.078(6) 0.044(5) -0.012(4) -0.007(5) -0.018(6)
C20 0.058(5) 0.126(9) 0.098(7) 0.026(7) 0.043(5) 0.023(6)
C21 0.050(4) 0.037(4) 0.046(4) -0.003(3) 0.011(3) 0.002(3)
C22 0.042(4) 0.049(4) 0.078(5) -0.014(4) 0.002(4) -0.007(3)
C23 0.052(5) 0.057(5) 0.094(7) -0.025(5) 0.005(4) -0.015(4)
C24 0.093(7) 0.083(6) 0.055(5) 0.002(5) 0.012(5) -0.048(5)
O1 0.079(4) 0.055(3) 0.080(4) -0.007(3) 0.022(3) 0.014(3)
O2 0.047(4) 0.092(5) 0.138(6) -0.035(4) -0.025(4) -0.004(3)
O3 0.097(5) 0.080(5) 0.184(8) -0.084(6) 0.032(5) -0.028(4)
O4 0.173(8) 0.159(8) 0.084(5) 0.018(5) 0.031(5) -0.106(7)
S1 0.0307(8) 0.0439(9) 0.0411(8) 0.0027(7) -0.0029(6) -0.0014(7)
B1 0.034(4) 0.036(4) 0.032(3) -0.001(3) 0.005(3) -0.005(3)
S2 0.0746(14) 0.0456(11) 0.0781(15) 0.0103(10) -0.0153(11) 0.0089(10)
C25 0.044(4) 0.067(5) 0.063(5) 0.014(4) -0.007(3) 0.019(4)
B2 0.083(6) 0.044(5) 0.041(4) 0.010(4) -0.012(4) -0.012(4)

loop_
_atom_type_symbol
_atom_type_description
_atom_type_scat_dispersion_real
_atom_type_scat_dispersion_imag
_atom_type_scat_source
C C 0.0033 0.0016 'International Tables Vol C Tables 4.2.6.8 and 6.1.1.4'
H H 0.0000 0.0000 'International Tables Vol C Tables 4.2.6.8 and 6.1.1.4'
O O 0.0106 0.0060 'International Tables Vol C Tables 4.2.6.8 and 6.1.1.4'
S S 0.1246 0.1234 'International Tables Vol C Tables 4.2.6.8 and 6.1.1.4'
Cr Cr 0.3209 0.6236 'International Tables Vol C Tables 4.2.6.8 and 6.1.1.4'
Ru Ru -1.2594 0.8363 'International Tables Vol C Tables 4.2.6.8 and 6.1.1.4'
B B 0.0013 0.0007 'International Tables Vol C Tables 4.2.6.8 and 6.1.1.4'

loop_
_geom_angle_atom_site_label_1
_geom_angle_atom_site_label_2
_geom_angle_atom_site_label_3
_geom_angle
_geom_angle_site_symmetry_1
_geom_angle_site_symmetry_3
_geom_angle_publ_flag
C24 Cr1 C22 80.7(4) . . ?
C24 Cr1 C23 87.3(4) . . ?
C22 Cr1 C23 83.2(4) . . ?
C24 Cr1 B1 108.9(4) . . ?
C22 Cr1 B1 62.7(3) . . ?
C23 Cr1 B1 138.1(4) . . ?
C24 Cr1 B2 71.0(4) . . ?
C22 Cr1 B2 133.2(4) . . ?
C23 Cr1 B2 130.1(4) . . ?
B1 Cr1 B2 91.8(3) . . ?
C24 Cr1 C21 159.1(4) . . ?
C22 Cr1 C21 107.9(3) . . ?
C23 Cr1 C21 75.2(3) . . ?
B1 Cr1 C21 91.9(2) . . ?
B2 Cr1 C21 111.8(3) . . ?
C24 Cr1 S2 92.4(3) . . ?
C22 Cr1 S2 171.0(3) . . ?
C23 Cr1 S2 90.7(3) . . ?
B1 Cr1 S2 125.51(19) . . ?
B2 Cr1 S2 47.9(3) . . ?
C21 Cr1 S2 76.84(19) . . ?
C24 Cr1 Ru2 157.1(3) . . ?
C22 Cr1 Ru2 93.5(3) . . ?
C23 Cr1 Ru2 114.2(3) . . ?
B1 Cr1 Ru2 49.87(18) . . ?
B2 Cr1 Ru2 98.4(2) . . ?
C21 Cr1 Ru2 43.59(17) . . ?
S2 Cr1 Ru2 95.12(6) . . ?
C24 Cr1 Ru1 100.2(3) . . ?
C22 Cr1 Ru1 106.6(2) . . ?
C23 Cr1 Ru1 168.5(3) . . ?
B1 Cr1 Ru1 47.57(18) . . ?
B2 Cr1 Ru1 46.6(2) . . ?
C21 Cr1 Ru1 95.64(17) . . ?
S2 Cr1 Ru1 80.20(6) . . ?
Ru2 Cr1 Ru1 60.03(2) . . ?
B2 Ru1 B1 99.0(3) . . ?
B2 Ru1 C4 93.0(4) . . ?
B1 Ru1 C4 100.1(3) . . ?
B2 Ru1 C6 110.4(4) . . ?
B1 Ru1 C6 145.0(3) . . ?
C4 Ru1 C6 60.8(3) . . ?
B2 Ru1 C5 83.5(3) . . ?
B1 Ru1 C5 136.0(3) . . ?
C4 Ru1 C5 36.1(3) . . ?
C6 Ru1 C5 36.5(3) . . ?
B2 Ru1 C2 128.7(4) . . ?
B1 Ru1 C2 86.6(3) . . ?
C4 Ru1 C2 36.4(3) . . ?
C6 Ru1 C2 60.4(3) . . ?
C5 Ru1 C2 60.1(3) . . ?
B2 Ru1 S1 89.2(3) . . ?
B1 Ru1 S1 102.56(19) . . ?
C4 Ru1 S1 156.6(2) . . ?
C6 Ru1 S1 96.6(2) . . ?
C5 Ru1 S1 121.4(3) . . ?
C2 Ru1 S1 139.6(3) . . ?
B2 Ru1 C1 143.9(3) . . ?
B1 Ru1 C1 109.5(3) . . ?
C4 Ru1 C1 61.0(3) . . ?
C6 Ru1 C1 36.3(3) . . ?
C5 Ru1 C1 60.6(3) . . ?
C2 Ru1 C1 36.4(3) . . ?
S1 Ru1 C1 105.3(2) . . ?
B2 Ru1 Ru2 102.1(3) . . ?
B1 Ru1 Ru2 49.98(19) . . ?
C4 Ru1 Ru2 147.9(3) . . ?
C6 Ru1 Ru2 135.1(2) . . ?
C5 Ru1 Ru2 171.5(2) . . ?
C2 Ru1 Ru2 118.9(2) . . ?
S1 Ru1 Ru2 53.00(4) . . ?
C1 Ru1 Ru2 113.1(2) . . ?
B2 Ru1 Cr1 51.5(2) . . ?
B1 Ru1 Cr1 50.1(2) . . ?
C4 Ru1 Cr1 113.6(2) . . ?
C6 Ru1 Cr1 161.8(3) . . ?
C5 Ru1 Cr1 128.4(2) . . ?
C2 Ru1 Cr1 126.8(2) . . ?
S1 Ru1 Cr1 85.86(5) . . ?
C1 Ru1 Cr1 159.1(3) . . ?
Ru2 Ru1 Cr1 59.56(2) . . ?
C21 Ru2 B1 102.1(3) . . ?
C21 Ru2 C11 91.9(3) . . ?
B1 Ru2 C11 149.2(3) . . ?
C21 Ru2 C12 84.5(3) . . ?
B1 Ru2 C12 116.1(3) . . ?
C11 Ru2 C12 37.5(3) . . ?
C21 Ru2 C15 127.2(3) . . ?
B1 Ru2 C15 128.3(3) . . ?
C11 Ru2 C15 36.7(3) . . ?
C12 Ru2 C15 61.6(3) . . ?
C21 Ru2 C13 113.3(3) . . ?
B1 Ru2 C13 87.8(3) . . ?
C11 Ru2 C13 61.4(2) . . ?
C12 Ru2 C13 36.3(3) . . ?
C15 Ru2 C13 61.1(3) . . ?
C21 Ru2 C14 144.9(3) . . ?
B1 Ru2 C14 93.9(3) . . ?
C11 Ru2 C14 61.0(3) . . ?
C12 Ru2 C14 60.4(3) . . ?
C15 Ru2 C14 36.8(3) . . ?
C13 Ru2 C14 35.8(3) . . ?
C21 Ru2 S1 89.4(2) . . ?
B1 Ru2 S1 99.47(19) . . ?
C11 Ru2 S1 108.10(19) . . ?
C12 Ru2 S1 144.39(19) . . ?
C15 Ru2 S1 96.02(19) . . ?
C13 Ru2 S1 154.3(2) . . ?
C14 Ru2 S1 118.7(2) . . ?
C21 Ru2 Cr1 53.7(2) . . ?
B1 Ru2 Cr1 50.26(19) . . ?
C11 Ru2 Cr1 143.4(2) . . ?
C12 Ru2 Cr1 117.19(18) . . ?
C15 Ru2 Cr1 177.9(2) . . ?
C13 Ru2 Cr1 116.82(18) . . ?
C14 Ru2 Cr1 141.2(2) . . ?
S1 Ru2 Cr1 85.89(5) . . ?
C21 Ru2 Ru1 104.3(2) . . ?
B1 Ru2 Ru1 47.80(18) . . ?
C11 Ru2 Ru1 153.3(2) . . ?
C12 Ru2 Ru1 162.56(19) . . ?
C15 Ru2 Ru1 120.11(19) . . ?
C13 Ru2 Ru1 127.11(19) . . ?
C14 Ru2 Ru1 109.52(18) . . ?
S1 Ru2 Ru1 52.07(4) . . ?
Cr1 Ru2 Ru1 60.41(2) . . ?
C6 C1 C2 106.6(7) . . ?
C6 C1 C10 126.0(10) . . ?
C2 C1 C10 126.4(11) . . ?
C6 C1 Ru1 70.3(4) . . ?
C2 C1 Ru1 71.5(4) . . ?
C10 C1 Ru1 132.1(6) . . ?
C4 C2 C1 108.1(8) . . ?
C4 C2 C3 123.7(10) . . ?
C1 C2 C3 127.4(10) . . ?
C4 C2 Ru1 70.1(4) . . ?
C1 C2 Ru1 72.1(4) . . ?
C3 C2 Ru1 131.4(6) . . ?
C2 C3 H3A 109.5 . . ?
C2 C3 H3B 109.5 . . ?
H3A C3 H3B 109.5 . . ?
C2 C3 H3C 109.5 . . ?
H3A C3 H3C 109.5 . . ?
H3B C3 H3C 109.5 . . ?
C5 C4 C2 108.3(8) . . ?
C5 C4 C9 125.8(10) . . ?
C2 C4 C9 125.2(10) . . ?
C5 C4 Ru1 72.5(5) . . ?
C2 C4 Ru1 73.5(4) . . ?
C9 C4 Ru1 127.2(6) . . ?
C4 C5 C6 108.4(8) . . ?
C4 C5 C8 126.6(10) . . ?
C6 C5 C8 124.5(10) . . ?
C4 C5 Ru1 71.4(4) . . ?
C6 C5 Ru1 71.7(4) . . ?
C8 C5 Ru1 129.2(7) . . ?
C5 C6 C1 108.6(8) . . ?
C5 C6 C7 125.6(11) . . ?
C1 C6 C7 125.5(10) . . ?
C5 C6 Ru1 71.8(4) . . ?
C1 C6 Ru1 73.4(4) . . ?
C7 C6 Ru1 125.9(6) . . ?
C6 C7 H7A 109.5 . . ?
C6 C7 H7B 109.5 . . ?
H7A C7 H7B 109.5 . . ?
C6 C7 H7C 109.5 . . ?
H7A C7 H7C 109.5 . . ?
H7B C7 H7C 109.5 . . ?
C5 C8 H8A 109.5 . . ?
C5 C8 H8B 109.5 . . ?
H8A C8 H8B 109.5 . . ?
C5 C8 H8C 109.5 . . ?
H8A C8 H8C 109.5 . . ?
H8B C8 H8C 109.5 . . ?
C4 C9 H9A 109.5 . . ?
C4 C9 H9B 109.5 . . ?
H9A C9 H9B 109.5 . . ?
C4 C9 H9C 109.5 . . ?
H9A C9 H9C 109.5 . . ?
H9B C9 H9C 109.5 . . ?
C1 C10 H10A 109.5 . . ?
C1 C10 H10B 109.5 . . ?
H10A C10 H10B 109.5 . . ?
C1 C10 H10C 109.5 . . ?
H10A C10 H10C 109.5 . . ?
H10B C10 H10C 109.5 . . ?
C15 C11 C12 108.1(6) . . ?
C15 C11 C20 126.0(8) . . ?
C12 C11 C20 125.6(8) . . ?
C15 C11 Ru2 72.7(4) . . ?
C12 C11 Ru2 72.2(4) . . ?
C20 C11 Ru2 125.9(5) . . ?
C13 C12 C11 107.6(6) . . ?
C13 C12 C19 125.7(7) . . ?
C11 C12 C19 126.4(8) . . ?
C13 C12 Ru2 72.8(4) . . ?
C11 C12 Ru2 70.3(4) . . ?
C19 C12 Ru2 127.4(5) . . ?
C14 C13 C12 108.5(6) . . ?
C14 C13 C18 126.1(8) . . ?
C12 C13 C18 124.7(8) . . ?
C14 C13 Ru2 72.7(4) . . ?
C12 C13 Ru2 70.8(4) . . ?
C18 C13 Ru2 130.3(5) . . ?
C13 C14 C15 108.5(6) . . ?
C13 C14 C17 124.8(9) . . ?
C15 C14 C17 125.9(9) . . ?
C13 C14 Ru2 71.5(4) . . ?
C15 C14 Ru2 70.2(4) . . ?
C17 C14 Ru2 132.2(5) . . ?
C11 C15 C14 107.3(6) . . ?
C11 C15 C16 125.3(8) . . ?
C14 C15 C16 127.2(8) . . ?
C11 C15 Ru2 70.5(4) . . ?
C14 C15 Ru2 73.1(4) . . ?
C16 C15 Ru2 125.6(5) . . ?
C15 C16 H16A 109.5 . . ?
C15 C16 H16B 109.5 . . ?
H16A C16 H16B 109.5 . . ?
C15 C16 H16C 109.5 . . ?
H16A C16 H16C 109.5 . . ?
H16B C16 H16C 109.5 . . ?
C14 C17 H17A 109.5 . . ?
C14 C17 H17B 109.5 . . ?
H17A C17 H17B 109.5 . . ?
C14 C17 H17C 109.5 . . ?
H17A C17 H17C 109.5 . . ?
H17B C17 H17C 109.5 . . ?
C13 C18 H18A 109.5 . . ?
C13 C18 H18B 109.5 . . ?
H18A C18 H18B 109.5 . . ?
C13 C18 H18C 109.5 . . ?
H18A C18 H18C 109.5 . . ?
H18B C18 H18C 109.5 . . ?
C12 C19 H19A 109.5 . . ?
C12 C19 H19B 109.5 . . ?
H19A C19 H19B 109.5 . . ?
C12 C19 H19C 109.5 . . ?
H19A C19 H19C 109.5 . . ?
H19B C19 H19C 109.5 . . ?
C11 C20 H20A 109.5 . . ?
C11 C20 H20B 109.5 . . ?
H20A C20 H20B 109.5 . . ?
C11 C20 H20C 109.5 . . ?
H20A C20 H20C 109.5 . . ?
H20B C20 H20C 109.5 . . ?
O1 C21 Ru2 145.6(6) . . ?
O1 C21 Cr1 131.6(5) . . ?
Ru2 C21 Cr1 82.7(2) . . ?
O2 C22 Cr1 171.6(7) . . ?
O3 C23 Cr1 179.7(11) . . ?
O4 C24 Cr1 172.9(9) . . ?
C25 S1 Ru1 108.8(3) . . ?
C25 S1 Ru2 108.8(3) . . ?
Ru1 S1 Ru2 74.93(5) . . ?
Ru1 B1 Ru2 82.2(2) . . ?
Ru1 B1 Cr1 82.3(3) . . ?
Ru2 B1 Cr1 79.9(2) . . ?
Ru1 B1 H1 131(4) . . ?
Ru2 B1 H1 131(4) . . ?
Cr1 B1 H1 131(4) . . ?
C25 S2 B2 100.8(4) . . ?
C25 S2 Cr1 106.6(2) . . ?
B2 S2 Cr1 59.4(3) . . ?
S2 C25 S1 113.7(4) . . ?
S2 C25 H25A 108.8 . . ?
S1 C25 H25A 108.8 . . ?
S2 C25 H25B 108.8 . . ?
S1 C25 H25B 108.8 . . ?
H25A C25 H25B 107.7 . . ?
S2 B2 Ru1 117.9(5) . . ?
S2 B2 Cr1 72.7(3) . . ?
Ru1 B2 Cr1 81.9(3) . . ?
S2 B2 H2 99(4) . . ?
Ru1 B2 H2 131(4) . . ?
Cr1 B2 H2 143(4) . . ?

loop_
_geom_bond_atom_site_label_1
_geom_bond_atom_site_label_2
_geom_bond_distance
_geom_bond_site_symmetry_2
_geom_bond_publ_flag
Cr1 C24 1.826(8) . ?
Cr1 C22 1.831(8) . ?
Cr1 C23 1.845(8) . ?
Cr1 B1 2.168(7) . ?
Cr1 B2 2.213(8) . ?
Cr1 C21 2.255(7) . ?
Cr1 S2 2.454(2) . ?
Cr1 Ru2 2.7759(11) . ?
Cr1 Ru1 2.8000(11) . ?
Ru1 B2 2.053(9) . ?
Ru1 B1 2.086(7) . ?
Ru1 C4 2.230(7) . ?
Ru1 C6 2.242(7) . ?
Ru1 C5 2.244(7) . ?
Ru1 C2 2.275(7) . ?
Ru1 S1 2.2783(17) . ?
Ru1 C1 2.282(7) . ?
Ru1 Ru2 2.7893(7) . ?
Ru2 C21 1.930(7) . ?
Ru2 B1 2.156(7) . ?
Ru2 C11 2.217(6) . ?
Ru2 C12 2.243(6) . ?
Ru2 C15 2.246(7) . ?
Ru2 C13 2.269(6) . ?
Ru2 C14 2.283(6) . ?
Ru2 S1 2.3070(16) . ?
C1 C6 1.411(13) . ?
C1 C2 1.423(12) . ?
C1 C10 1.502(12) . ?
C2 C4 1.407(12) . ?
C2 C3 1.514(13) . ?
C3 H3A 0.9600 . ?
C3 H3B 0.9600 . ?
C3 H3C 0.9600 . ?
C4 C5 1.387(12) . ?
C4 C9 1.511(11) . ?
C5 C6 1.404(12) . ?
C5 C8 1.518(13) . ?
C6 C7 1.517(12) . ?
C7 H7A 0.9600 . ?
C7 H7B 0.9600 . ?
C7 H7C 0.9600 . ?
C8 H8A 0.9600 . ?
C8 H8B 0.9600 . ?
C8 H8C 0.9600 . ?
C9 H9A 0.9600 . ?
C9 H9B 0.9600 . ?
C9 H9C 0.9600 . ?
C10 H10A 0.9600 . ?
C10 H10B 0.9600 . ?
C10 H10C 0.9600 . ?
C11 C15 1.407(10) . ?
C11 C12 1.432(10) . ?
C11 C20 1.509(10) . ?
C12 C13 1.407(10) . ?
C12 C19 1.505(11) . ?
C13 C14 1.399(11) . ?
C13 C18 1.497(10) . ?
C14 C15 1.429(11) . ?
C14 C17 1.494(11) . ?
C15 C16 1.508(11) . ?
C16 H16A 0.9600 . ?
C16 H16B 0.9600 . ?
C16 H16C 0.9600 . ?
C17 H17A 0.9600 . ?
C17 H17B 0.9600 . ?
C17 H17C 0.9600 . ?
C18 H18A 0.9600 . ?
C18 H18B 0.9600 . ?
C18 H18C 0.9600 . ?
C19 H19A 0.9600 . ?
C19 H19B 0.9600 . ?
C19 H19C 0.9600 . ?
C20 H20A 0.9600 . ?
C20 H20B 0.9600 . ?
C20 H20C 0.9600 . ?
C21 O1 1.166(8) . ?
C22 O2 1.163(9) . ?
C23 O3 1.147(10) . ?
C24 O4 1.166(10) . ?
S1 C25 1.841(7) . ?
B1 H1 1.10(2) . ?
S2 C25 1.802(8) . ?
S2 B2 1.908(11) . ?
C25 H25A 0.9700 . ?
C25 H25B 0.9700 . ?
B2 H2 1.10(2) . ?

loop_
_geom_torsion_atom_site_label_1
_geom_torsion_atom_site_label_2
_geom_torsion_atom_site_label_3
_geom_torsion_atom_site_label_4
_geom_torsion
_geom_torsion_site_symmetry_1
_geom_torsion_site_symmetry_2
_geom_torsion_site_symmetry_3
_geom_torsion_site_symmetry_4
_geom_torsion_publ_flag
C6 C1 C2 C4 -0.8(8) . . . . ?
C10 C1 C2 C4 -169.6(8) . . . . ?
Ru1 C1 C2 C4 61.2(5) . . . . ?
C6 C1 C2 C3 169.2(8) . . . . ?
C10 C1 C2 C3 0.3(14) . . . . ?
Ru1 C1 C2 C3 -128.9(9) . . . . ?
C6 C1 C2 Ru1 -61.9(5) . . . . ?
C10 C1 C2 Ru1 129.2(8) . . . . ?
C1 C2 C4 C5 2.2(9) . . . . ?
C3 C2 C4 C5 -168.2(8) . . . . ?
Ru1 C2 C4 C5 64.6(5) . . . . ?
C1 C2 C4 C9 173.3(8) . . . . ?
C3 C2 C4 C9 2.9(13) . . . . ?
Ru1 C2 C4 C9 -124.3(8) . . . . ?
C1 C2 C4 Ru1 -62.4(5) . . . . ?
C3 C2 C4 Ru1 127.2(8) . . . . ?
C2 C4 C5 C6 -2.8(9) . . . . ?
C9 C4 C5 C6 -173.8(8) . . . . ?
Ru1 C4 C5 C6 62.6(6) . . . . ?
C2 C4 C5 C8 169.2(8) . . . . ?
C9 C4 C5 C8 -1.8(14) . . . . ?
Ru1 C4 C5 C8 -125.5(9) . . . . ?
C2 C4 C5 Ru1 -65.3(5) . . . . ?
C9 C4 C5 Ru1 123.7(8) . . . . ?
C4 C5 C6 C1 2.3(9) . . . . ?
C8 C5 C6 C1 -169.9(8) . . . . ?
Ru1 C5 C6 C1 64.7(5) . . . . ?
C4 C5 C6 C7 176.0(8) . . . . ?
C8 C5 C6 C7 3.8(14) . . . . ?
Ru1 C5 C6 C7 -121.6(9) . . . . ?
C4 C5 C6 Ru1 -62.4(5) . . . . ?
C8 C5 C6 Ru1 125.4(9) . . . . ?
C2 C1 C6 C5 -0.9(9) . . . . ?
C10 C1 C6 C5 168.0(8) . . . . ?
Ru1 C1 C6 C5 -63.7(5) . . . . ?
C2 C1 C6 C7 -174.7(8) . . . . ?
C10 C1 C6 C7 -5.8(14) . . . . ?
Ru1 C1 C6 C7 122.6(9) . . . . ?
C2 C1 C6 Ru1 62.8(5) . . . . ?
C10 C1 C6 Ru1 -128.3(8) . . . . ?
C15 C11 C12 C13 -0.6(7) . . . . ?
C20 C11 C12 C13 -174.4(7) . . . . ?
Ru2 C11 C12 C13 63.8(5) . . . . ?
C15 C11 C12 C19 173.1(7) . . . . ?
C20 C11 C12 C19 -0.7(12) . . . . ?
Ru2 C11 C12 C19 -122.5(7) . . . . ?
C15 C11 C12 Ru2 -64.3(5) . . . . ?
C20 C11 C12 Ru2 121.9(8) . . . . ?
C11 C12 C13 C14 1.2(7) . . . . ?
C19 C12 C13 C14 -172.6(7) . . . . ?
Ru2 C12 C13 C14 63.3(5) . . . . ?
C11 C12 C13 C18 171.6(7) . . . . ?
C19 C12 C13 C18 -2.2(11) . . . . ?
Ru2 C12 C13 C18 -126.3(7) . . . . ?
C11 C12 C13 Ru2 -62.1(4) . . . . ?
C19 C12 C13 Ru2 124.1(7) . . . . ?
C12 C13 C14 C15 -1.4(7) . . . . ?
C18 C13 C14 C15 -171.6(7) . . . . ?
Ru2 C13 C14 C15 60.8(5) . . . . ?
C12 C13 C14 C17 168.7(7) . . . . ?
C18 C13 C14 C17 -1.5(12) . . . . ?
Ru2 C13 C14 C17 -129.1(7) . . . . ?
C12 C13 C14 Ru2 -62.1(5) . . . . ?
C18 C13 C14 Ru2 127.7(7) . . . . ?
C12 C11 C15 C14 -0.3(7) . . . . ?
C20 C11 C15 C14 173.5(7) . . . . ?
Ru2 C11 C15 C14 -64.3(5) . . . . ?
C12 C11 C15 C16 -175.5(7) . . . . ?
C20 C11 C15 C16 -1.8(12) . . . . ?
Ru2 C11 C15 C16 120.4(7) . . . . ?
C12 C11 C15 Ru2 64.0(4) . . . . ?
C20 C11 C15 Ru2 -122.2(8) . . . . ?
C13 C14 C15 C11 1.0(7) . . . . ?
C17 C14 C15 C11 -169.0(7) . . . . ?
Ru2 C14 C15 C11 62.6(4) . . . . ?
C13 C14 C15 C16 176.2(7) . . . . ?
C17 C14 C15 C16 6.2(12) . . . . ?
Ru2 C14 C15 C16 -122.2(7) . . . . ?
C13 C14 C15 Ru2 -61.6(5) . . . . ?
C17 C14 C15 Ru2 128.4(8) . . . . ?
B2 S2 C25 S1 -29.8(5) . . . . ?
Cr1 S2 C25 S1 31.3(5) . . . . ?
Ru1 S1 C25 S2 18.9(5) . . . . ?
Ru2 S1 C25 S2 -61.0(5) . . . . ?
